data_4074855
loop_
_publ_author_name
'Liang, Lan-Chang'
'Chien, Pin-Shu'
'Lin, Jia-Ming'
'Huang, Mei-Hui'
'Huang, Yu-Lun'
'Liao, Ju-Hsiou'

_publ_section_title
;
 Amido Pincer Complexes of Nickel(II): Synthesis, Structure, and Reactivity
;
_journal_coden_ASTM ORGND7
_journal_issue 6
_journal_name_full Organometallics
_journal_page_first 1399
_journal_page_last 1411
_journal_paper_doi 10.1021/om050943a
_journal_volume 25
_journal_year 2006
_chemical_formula_sum 'C66 H58 Cl N Ni P2'
_chemical_formula_weight 1021.23
_space_group_IT_number 14
_symmetry_cell_setting monoclinic
_symmetry_space_group_name_Hall '-P 2yn'
_symmetry_space_group_name_H-M 'P 1 21/n 1'
_atom_sites_solution_hydrogens geom
_atom_sites_solution_primary direct
_atom_sites_solution_secondary difmap
_audit_creation_method SHELXL-97
_cell_angle_alpha 90.00
_cell_angle_beta 108.826(2)
_cell_angle_gamma 90.00
_cell_formula_units_Z 4
_cell_length_a 18.004(3)
_cell_length_b 12.8101(18)
_cell_length_c 26.044(4)
_cell_measurement_temperature 298(2)
_cell_volume 5685.3(15)
_computing_structure_refinement 'SHELXL-97 (Sheldrick, 1997)'
_computing_structure_solution 'SHELXS-97 (Sheldrick, 1990)'
_diffrn_ambient_temperature 298(2)
_diffrn_measured_fraction_theta_full 0.958
_diffrn_measured_fraction_theta_max 0.958
_diffrn_radiation_monochromator graphite
_diffrn_radiation_source 'fine-focus sealed tube'
_diffrn_radiation_type MoK\a
_diffrn_radiation_wavelength 0.71073
_diffrn_reflns_av_R_equivalents 0.0704
_diffrn_reflns_av_sigmaI/netI 0.0691
_diffrn_reflns_limit_h_max 23
_diffrn_reflns_limit_h_min -24
_diffrn_reflns_limit_k_max 16
_diffrn_reflns_limit_k_min -17
_diffrn_reflns_limit_l_max 34
_diffrn_reflns_limit_l_min -34
_diffrn_reflns_number 63576
_diffrn_reflns_theta_full 28.41
_diffrn_reflns_theta_max 28.41
_diffrn_reflns_theta_min 1.65
_exptl_absorpt_coefficient_mu 0.484
_exptl_absorpt_correction_T_max 0.9051
_exptl_absorpt_correction_T_min 0.7219
_exptl_crystal_density_diffrn 1.193
_exptl_crystal_density_method 'not measured'
_exptl_crystal_F_000 2144
_exptl_crystal_size_max 0.72
_exptl_crystal_size_mid 0.65
_exptl_crystal_size_min 0.21
_refine_diff_density_max 0.749
_refine_diff_density_min -0.302
_refine_diff_density_rms 0.060
_refine_ls_extinction_method none
_refine_ls_goodness_of_fit_ref 1.018
_refine_ls_hydrogen_treatment mixed
_refine_ls_matrix_type full
_refine_ls_number_parameters 640
_refine_ls_number_reflns 13696
_refine_ls_number_restraints 0
_refine_ls_restrained_S_all 1.018
_refine_ls_R_factor_all 0.1454
_refine_ls_R_factor_gt 0.0543
_refine_ls_shift/su_max 0.041
_refine_ls_shift/su_mean 0.003
_refine_ls_structure_factor_coef Fsqd
_refine_ls_weighting_details 'calc w=1/[\s^2^(Fo^2^)+(0.0737P)^2^+2.6619P] where P=(Fo^2^+2Fc^2^)/3'
_refine_ls_weighting_scheme calc
_refine_ls_wR_factor_gt 0.1261
_refine_ls_wR_factor_ref 0.1748
_reflns_number_gt 6862
_reflns_number_total 13696
_reflns_threshold_expression >2sigma(I)
_cod_data_source_file om050943asi20051115_044641.cif
_cod_data_source_block pnpsad
_cod_depositor_comments
;
The following automatic conversions were performed:

'_symmetry_cell_setting' value 'Monoclinic' changed to 'monoclinic'
according to /home/saulius/struct/CIF-dictionaries/cif_core.dic
dictionary named 'cif_core.dic' version 2.4.1 from 2010-06-29.

Automatic conversion script
Id: cif_fix_values 1715 2011-07-08 13:25:40Z adriana 
;
_cod_original_cell_volume 5685.3(14)
_cod_original_sg_symbol_H-M P2(1)/n
_cod_database_code 4074855

loop_
_symmetry_equiv_pos_as_xyz
'x, y, z'
'-x+1/2, y+1/2, -z+1/2'
'-x, -y, -z'
'x-1/2, -y-1/2, z-1/2'

loop_
_atom_site_label
_atom_site_type_symbol
_atom_site_fract_x
_atom_site_fract_y
_atom_site_fract_z
_atom_site_U_iso_or_equiv
_atom_site_adp_type
_atom_site_occupancy
_atom_site_symmetry_multiplicity
_atom_site_calc_flag
_atom_site_refinement_flags
C1 C 0.7042(2) 0.2855(2) 0.11689(12) 0.0510(8) Uani 1 1 d .
C2 C 0.73739(19) 0.3732(2) 0.14915(11) 0.0458(7) Uani 1 1 d .
C3 C 0.8179(2) 0.3878(2) 0.16059(13) 0.0552(8) Uani 1 1 d .
H3 H 0.8426 0.4427 0.1830 0.066 Uiso 1 1 calc R
C4 C 0.8619(2) 0.3230(3) 0.13948(16) 0.0675(10) Uani 1 1 d .
H4 H 0.9152 0.3360 0.1473 0.081 Uiso 1 1 calc R
C5 C 0.8283(3) 0.2391(3) 0.10699(16) 0.0719(11) Uani 1 1 d .
H5 H 0.8583 0.1960 0.0927 0.086 Uiso 1 1 calc R
C6 C 0.7500(2) 0.2209(3) 0.09637(14) 0.0629(9) Uani 1 1 d .
H6 H 0.7268 0.1641 0.0749 0.076 Uiso 1 1 calc R
C7 C 0.5924(2) 0.1259(3) 0.11799(13) 0.0561(8) Uani 1 1 d .
C8 C 0.6023(2) 0.0835(3) 0.16848(15) 0.0655(10) Uani 1 1 d .
H8 H 0.6105 0.1272 0.1983 0.079 Uiso 1 1 calc R
C9 C 0.5999(2) -0.0236(3) 0.17510(18) 0.0823(12) Uani 1 1 d .
H9 H 0.6067 -0.0516 0.2092 0.099 Uiso 1 1 calc R
C10 C 0.5877(3) -0.0880(3) 0.1313(2) 0.0915(14) Uani 1 1 d .
H10 H 0.5870 -0.1599 0.1359 0.110 Uiso 1 1 calc R
C11 C 0.5766(3) -0.0479(3) 0.0812(2) 0.0908(15) Uani 1 1 d .
H11 H 0.5671 -0.0924 0.0516 0.109 Uiso 1 1 calc R
C12 C 0.5793(2) 0.0600(3) 0.07373(15) 0.0724(11) Uani 1 1 d .
H12 H 0.5724 0.0873 0.0394 0.087 Uiso 1 1 calc R
C13 C 0.5442(2) 0.3006(3) 0.04363(14) 0.0644(10) Uani 1 1 d .
C14 C 0.5748(3) 0.3627(4) 0.01291(17) 0.1035(16) Uani 1 1 d .
H14 H 0.6277 0.3805 0.0258 0.124 Uiso 1 1 calc R
C15 C 0.5283(5) 0.3997(6) -0.0374(2) 0.150(3) Uani 1 1 d .
H15 H 0.5491 0.4438 -0.0576 0.180 Uiso 1 1 calc R
C16 C 0.4512(5) 0.3701(6) -0.0566(2) 0.132(3) Uani 1 1 d .
H16 H 0.4202 0.3924 -0.0908 0.159 Uiso 1 1 calc R
C17 C 0.4188(3) 0.3085(4) -0.0267(2) 0.1072(19) Uani 1 1 d .
H17 H 0.3663 0.2892 -0.0403 0.129 Uiso 1 1 calc R
C18 C 0.4658(3) 0.2746(3) 0.02474(17) 0.0842(13) Uani 1 1 d .
H18 H 0.4441 0.2346 0.0461 0.101 Uiso 1 1 calc R
C19 C 0.67350(18) 0.5751(2) 0.22449(11) 0.0451(7) Uani 1 1 d .
C20 C 0.70802(17) 0.5341(2) 0.18793(11) 0.0428(7) Uani 1 1 d .
C21 C 0.7558(2) 0.6004(2) 0.16940(13) 0.0524(8) Uani 1 1 d .
H21 H 0.7773 0.5768 0.1435 0.063 Uiso 1 1 calc R
C22 C 0.7711(2) 0.7009(2) 0.18953(14) 0.0575(9) Uani 1 1 d .
H22 H 0.8030 0.7440 0.1769 0.069 Uiso 1 1 calc R
C23 C 0.7404(2) 0.7383(2) 0.22759(14) 0.0590(9) Uani 1 1 d .
H23 H 0.7530 0.8050 0.2418 0.071 Uiso 1 1 calc R
C24 C 0.6911(2) 0.6768(2) 0.24450(13) 0.0530(8) Uani 1 1 d .
H24 H 0.6688 0.7026 0.2696 0.064 Uiso 1 1 calc R
C25 C 0.6202(2) 0.4531(2) 0.30275(12) 0.0489(8) Uani 1 1 d .
C26 C 0.6920(2) 0.4686(3) 0.34150(14) 0.0595(9) Uani 1 1 d .
H26 H 0.7317 0.5031 0.3327 0.071 Uiso 1 1 calc R
C27 C 0.7051(3) 0.4323(3) 0.39411(15) 0.0785(12) Uani 1 1 d .
H27 H 0.7536 0.4429 0.4204 0.094 Uiso 1 1 calc R
C28 C 0.6475(3) 0.3817(3) 0.40712(17) 0.0871(13) Uani 1 1 d .
H28 H 0.6567 0.3580 0.4424 0.104 Uiso 1 1 calc R
C29 C 0.5766(3) 0.3653(4) 0.36895(18) 0.0896(13) Uani 1 1 d .
H29 H 0.5375 0.3299 0.3781 0.108 Uiso 1 1 calc R
C30 C 0.5624(2) 0.4008(3) 0.31706(16) 0.0730(11) Uani 1 1 d .
H30 H 0.5136 0.3896 0.2912 0.088 Uiso 1 1 calc R
C31 C 0.5142(2) 0.5818(3) 0.22305(14) 0.0564(8) Uani 1 1 d .
C32 C 0.4594(3) 0.5901(3) 0.17304(18) 0.0891(13) Uani 1 1 d .
H32 H 0.4615 0.5453 0.1454 0.107 Uiso 1 1 calc R
C33 C 0.4005(3) 0.6645(5) 0.1628(3) 0.128(2) Uani 1 1 d .
H33 H 0.3636 0.6698 0.1284 0.153 Uiso 1 1 calc R
C34 C 0.3967(3) 0.7292(5) 0.2028(3) 0.132(2) Uani 1 1 d .
H34 H 0.3582 0.7805 0.1958 0.158 Uiso 1 1 calc R
C35 C 0.4491(3) 0.7191(4) 0.2530(3) 0.122(2) Uani 1 1 d .
H35 H 0.4458 0.7627 0.2808 0.146 Uiso 1 1 calc R
C36 C 0.5074(3) 0.6449(3) 0.26362(19) 0.0896(14) Uani 1 1 d .
H36 H 0.5424 0.6377 0.2986 0.108 Uiso 1 1 calc R
C37 C 0.2677(10) 0.4566(12) 0.0172(8) 0.240(6) Uani 1 1 d .
H37A H 0.2967 0.4220 -0.0014 0.288 Uiso 1 1 calc R
C38 C 0.2110(8) 0.5269(11) -0.0097(4) 0.198(4) Uani 1 1 d .
H38A H 0.2001 0.5373 -0.0468 0.238 Uiso 1 1 calc R
C39 C 0.1750(6) 0.5754(8) 0.0144(6) 0.179(4) Uani 1 1 d .
H39A H 0.1389 0.6251 -0.0047 0.215 Uiso 1 1 calc R
C40 C 0.1839(8) 0.5623(10) 0.0641(6) 0.191(5) Uani 1 1 d .
H40A H 0.1536 0.5988 0.0809 0.229 Uiso 1 1 calc R
C41 C 0.2390(10) 0.4933(14) 0.0918(4) 0.228(8) Uani 1 1 d .
H41A H 0.2465 0.4861 0.1287 0.274 Uiso 1 1 calc R
C42 C 0.2822(6) 0.4367(13) 0.0720(9) 0.243(9) Uani 1 1 d .
H42A H 0.3187 0.3884 0.0920 0.291 Uiso 1 1 calc R
C43 C 0.0884(9) 0.4739(8) 0.1819(9) 0.204(8) Uani 1 1 d .
H43A H 0.1254 0.4278 0.1770 0.244 Uiso 1 1 calc R
C44 C 0.0304(13) 0.5107(12) 0.1376(7) 0.220(7) Uani 1 1 d .
H44A H 0.0274 0.4924 0.1024 0.264 Uiso 1 1 calc R
C45 C -0.0238(7) 0.5770(9) 0.1483(6) 0.170(4) Uani 1 1 d .
H45A H -0.0654 0.6039 0.1200 0.205 Uiso 1 1 calc R
C46 C -0.0159(6) 0.6013(7) 0.1986(7) 0.153(3) Uani 1 1 d .
H46A H -0.0523 0.6465 0.2052 0.183 Uiso 1 1 calc R
C47 C 0.0386(8) 0.5663(8) 0.2386(5) 0.163(3) Uani 1 1 d .
H47A H 0.0405 0.5857 0.2734 0.195 Uiso 1 1 calc R
C48 C 0.0934(6) 0.5028(8) 0.2327(6) 0.185(4) Uani 1 1 d .
H48A H 0.1339 0.4789 0.2626 0.222 Uiso 1 1 calc R
C49 C 0.3212(6) 0.4735(10) 0.2808(9) 0.198(4) Uani 1 1 d .
H49A H 0.3187 0.5448 0.2738 0.238 Uiso 1 1 calc R
C50 C 0.3371(5) 0.4079(16) 0.2473(4) 0.164(4) Uani 1 1 d .
H50A H 0.3475 0.4328 0.2168 0.197 Uiso 1 1 calc R
C51 C 0.3383(6) 0.3068(14) 0.2563(6) 0.193(4) Uani 1 1 d .
H51A H 0.3474 0.2607 0.2314 0.232 Uiso 1 1 calc R
C52 C 0.3267(6) 0.2706(9) 0.3003(7) 0.189(4) Uani 1 1 d .
H52A H 0.3289 0.1991 0.3068 0.227 Uiso 1 1 calc R
C53 C 0.3124(5) 0.3339(15) 0.3346(4) 0.162(3) Uani 1 1 d .
H53A H 0.3048 0.3071 0.3657 0.194 Uiso 1 1 calc R
C54 C 0.3084(6) 0.4354(15) 0.3265(6) 0.188(4) Uani 1 1 d .
H54A H 0.2972 0.4803 0.3511 0.226 Uiso 1 1 calc R
C55 C 0.4805(7) 0.3363(15) 0.4980(6) 0.211(5) Uani 1 1 d .
H55A H 0.4440 0.3606 0.4662 0.253 Uiso 1 1 calc R
C56 C 0.4895(7) 0.3871(9) 0.5434(8) 0.185(4) Uani 1 1 d .
H56A H 0.4594 0.4463 0.5431 0.222 Uiso 1 1 calc R
C57 C 0.5396(10) 0.3564(13) 0.5885(6) 0.191(5) Uani 1 1 d .
H57A H 0.5431 0.3922 0.6203 0.229 Uiso 1 1 calc R
C58 C 0.5856(13) 0.2760(18) 0.5908(9) 0.284(10) Uani 1 1 d .
H58A H 0.6223 0.2560 0.6236 0.341 Uiso 1 1 calc R
C59 C 0.5784(15) 0.2190(13) 0.5415(12) 0.286(13) Uani 1 1 d .
H59A H 0.6106 0.1628 0.5405 0.343 Uiso 1 1 calc R
C60 C 0.5204(12) 0.2541(13) 0.4962(7) 0.215(7) Uani 1 1 d .
H60A H 0.5098 0.2178 0.4637 0.258 Uiso 1 1 calc R
C61 C 0.6400(8) 0.0807(12) 0.9283(5) 0.193(4) Uani 1 1 d .
H61A H 0.5989 0.1281 0.9219 0.231 Uiso 1 1 calc R
C62 C 0.7069(11) 0.1109(11) 0.9548(4) 0.203(6) Uani 1 1 d .
H62A H 0.7165 0.1785 0.9682 0.244 Uiso 1 1 calc R
C63 C 0.7636(7) 0.0416(18) 0.9628(4) 0.219(9) Uani 1 1 d .
H63A H 0.8127 0.0643 0.9846 0.263 Uiso 1 1 calc R
C64 C 0.7613(13) -0.0590(18) 0.9441(8) 0.283(13) Uani 1 1 d .
H64A H 0.8042 -0.1028 0.9490 0.339 Uiso 1 1 calc R
C65 C 0.6804(12) -0.0844(9) 0.9155(5) 0.204(5) Uani 1 1 d .
H65A H 0.6674 -0.1512 0.9014 0.245 Uiso 1 1 calc R
C66 C 0.6241(5) -0.0131(14) 0.9088(4) 0.179(4) Uani 1 1 d .
H66A H 0.5724 -0.0310 0.8900 0.215 Uiso 1 1 calc R
Cl1 Cl 0.48211(6) 0.30847(8) 0.17312(5) 0.0791(3) Uani 1 1 d .
N1 N 0.68804(15) 0.43169(18) 0.16953(9) 0.0453(6) Uani 1 1 d .
Ni1 Ni 0.59269(2) 0.37398(3) 0.172717(15) 0.04661(14) Uani 1 1 d .
P1 P 0.60371(5) 0.26486(6) 0.11167(3) 0.0504(2) Uani 1 1 d .
P2 P 0.59680(5) 0.49457(6) 0.23306(3) 0.0461(2) Uani 1 1 d .

loop_
_atom_site_aniso_label
_atom_site_aniso_U_11
_atom_site_aniso_U_22
_atom_site_aniso_U_33
_atom_site_aniso_U_23
_atom_site_aniso_U_13
_atom_site_aniso_U_12
C1 0.071(2) 0.0421(17) 0.0393(16) -0.0006(13) 0.0164(15) 0.0081(16)
C2 0.063(2) 0.0333(15) 0.0396(16) 0.0045(13) 0.0144(14) 0.0062(15)
C3 0.065(2) 0.0427(19) 0.057(2) 0.0058(15) 0.0197(17) 0.0051(16)
C4 0.071(2) 0.056(2) 0.081(3) 0.013(2) 0.032(2) 0.0144(19)
C5 0.090(3) 0.057(2) 0.081(3) 0.005(2) 0.044(2) 0.022(2)
C6 0.090(3) 0.046(2) 0.056(2) -0.0031(16) 0.027(2) 0.0109(19)
C7 0.061(2) 0.0433(18) 0.0515(19) -0.0089(15) 0.0008(16) 0.0008(15)
C8 0.079(3) 0.0430(19) 0.061(2) -0.0062(17) 0.0041(19) -0.0056(18)
C9 0.097(3) 0.055(2) 0.080(3) 0.012(2) 0.008(2) -0.003(2)
C10 0.094(3) 0.042(2) 0.111(4) -0.004(2) -0.004(3) 0.001(2)
C11 0.101(3) 0.045(2) 0.096(3) -0.030(2) -0.010(3) 0.006(2)
C12 0.086(3) 0.048(2) 0.065(2) -0.0204(17) -0.0022(19) 0.0085(18)
C13 0.089(3) 0.049(2) 0.0433(19) -0.0079(16) 0.0043(19) 0.0206(19)
C14 0.122(4) 0.116(4) 0.057(3) 0.021(3) 0.007(3) 0.013(3)
C15 0.180(7) 0.175(7) 0.071(4) 0.046(4) 0.006(4) 0.019(5)
C16 0.161(6) 0.139(6) 0.061(3) 0.004(3) -0.014(4) 0.052(5)
C17 0.110(4) 0.092(4) 0.081(3) -0.026(3) -0.022(3) 0.038(3)
C18 0.098(3) 0.069(3) 0.066(3) -0.015(2) -0.001(2) 0.019(2)
C19 0.059(2) 0.0333(15) 0.0370(16) -0.0020(12) 0.0076(14) 0.0008(14)
C20 0.0515(18) 0.0343(15) 0.0379(16) 0.0011(12) 0.0076(14) 0.0019(13)
C21 0.071(2) 0.0358(17) 0.0512(18) 0.0041(14) 0.0206(16) 0.0010(15)
C22 0.070(2) 0.0360(17) 0.063(2) 0.0075(15) 0.0169(18) -0.0068(16)
C23 0.078(2) 0.0320(17) 0.060(2) -0.0073(15) 0.0137(19) -0.0078(16)
C24 0.067(2) 0.0397(17) 0.0482(18) -0.0082(14) 0.0136(16) -0.0046(16)
C25 0.066(2) 0.0315(15) 0.0503(18) -0.0068(13) 0.0200(17) -0.0004(14)
C26 0.075(2) 0.0430(18) 0.054(2) -0.0018(15) 0.0120(18) -0.0056(17)
C27 0.103(3) 0.066(3) 0.053(2) -0.0016(19) 0.005(2) -0.009(2)
C28 0.133(4) 0.076(3) 0.052(2) 0.006(2) 0.030(3) -0.006(3)
C29 0.109(4) 0.096(3) 0.073(3) 0.009(2) 0.042(3) -0.020(3)
C30 0.078(3) 0.081(3) 0.059(2) 0.000(2) 0.022(2) -0.009(2)
C31 0.060(2) 0.0430(18) 0.061(2) -0.0053(16) 0.0118(17) 0.0018(16)
C32 0.098(3) 0.077(3) 0.077(3) -0.002(2) 0.006(2) 0.023(3)
C33 0.107(4) 0.111(4) 0.125(5) 0.006(4) -0.018(3) 0.036(4)
C34 0.093(4) 0.093(4) 0.181(6) -0.023(4) 0.004(4) 0.043(3)
C35 0.109(4) 0.097(4) 0.146(5) -0.033(4) 0.023(4) 0.044(3)
C36 0.087(3) 0.078(3) 0.094(3) -0.024(2) 0.016(2) 0.027(2)
C37 0.289(17) 0.220(13) 0.289(16) 0.025(12) 0.202(15) 0.063(11)
C38 0.267(13) 0.215(11) 0.140(7) 0.072(7) 0.105(8) 0.071(9)
C39 0.195(9) 0.157(8) 0.222(13) 0.041(8) 0.118(9) 0.037(6)
C40 0.240(13) 0.195(11) 0.184(10) -0.063(9) 0.132(11) -0.063(10)
C41 0.220(14) 0.257(16) 0.128(8) 0.075(9) -0.055(9) -0.082(11)
C42 0.115(7) 0.225(14) 0.36(2) 0.114(15) 0.037(10) 0.024(7)
C43 0.251(16) 0.080(5) 0.36(2) -0.013(10) 0.216(18) -0.009(7)
C44 0.34(2) 0.150(12) 0.242(15) -0.045(10) 0.191(15) -0.091(12)
C45 0.173(9) 0.145(9) 0.185(10) 0.022(7) 0.047(8) -0.045(7)
C46 0.119(7) 0.110(6) 0.245(12) 0.021(8) 0.082(8) 0.010(5)
C47 0.175(9) 0.116(7) 0.222(11) 0.020(6) 0.098(9) -0.007(6)
C48 0.155(8) 0.107(7) 0.291(16) 0.063(8) 0.069(9) 0.014(6)
C49 0.165(9) 0.174(10) 0.240(15) 0.021(11) 0.042(10) -0.021(7)
C50 0.112(5) 0.251(14) 0.134(7) 0.033(9) 0.045(5) 0.003(8)
C51 0.180(9) 0.228(14) 0.213(13) -0.023(10) 0.120(8) 0.042(9)
C52 0.200(9) 0.158(9) 0.241(13) 0.014(10) 0.114(9) 0.030(7)
C53 0.128(6) 0.216(12) 0.141(8) 0.010(8) 0.043(5) -0.019(8)
C54 0.194(9) 0.213(13) 0.155(9) -0.070(9) 0.052(7) -0.021(10)
C55 0.172(10) 0.273(16) 0.180(11) -0.046(11) 0.046(8) -0.006(10)
C56 0.135(8) 0.216(11) 0.216(11) -0.033(11) 0.074(9) -0.004(7)
C57 0.196(12) 0.229(14) 0.144(9) 0.003(9) 0.051(8) -0.064(10)
C58 0.298(19) 0.24(2) 0.30(2) 0.132(18) 0.080(19) 0.029(17)
C59 0.38(3) 0.127(10) 0.41(4) 0.083(15) 0.21(3) 0.046(13)
C60 0.296(18) 0.149(11) 0.278(18) -0.039(10) 0.199(17) -0.062(10)
C61 0.181(12) 0.196(12) 0.208(11) 0.009(9) 0.072(9) -0.026(8)
C62 0.237(13) 0.276(16) 0.098(6) -0.017(7) 0.057(8) -0.113(15)
C63 0.094(6) 0.44(3) 0.099(6) 0.075(11) -0.004(5) -0.002(10)
C64 0.264(18) 0.41(3) 0.228(16) 0.203(17) 0.154(15) 0.20(2)
C65 0.271(14) 0.159(8) 0.222(12) 0.057(8) 0.136(13) 0.029(11)
C66 0.108(6) 0.210(11) 0.198(9) 0.023(9) 0.018(6) -0.041(8)
Cl1 0.0757(7) 0.0676(6) 0.0980(8) -0.0273(5) 0.0336(6) -0.0230(5)
N1 0.0631(17) 0.0308(13) 0.0406(13) -0.0049(10) 0.0148(12) 0.0002(11)
Ni1 0.0586(3) 0.0354(2) 0.0422(2) -0.00894(17) 0.01118(18) -0.00348(18)
P1 0.0680(6) 0.0370(4) 0.0387(4) -0.0083(3) 0.0066(4) 0.0041(4)
P2 0.0577(5) 0.0349(4) 0.0431(4) -0.0073(3) 0.0126(4) -0.0005(4)

loop_
_atom_type_symbol
_atom_type_description
_atom_type_scat_dispersion_real
_atom_type_scat_dispersion_imag
_atom_type_scat_source
C C 0.0033 0.0016 'International Tables Vol C Tables 4.2.6.8 and 6.1.1.4'
H H 0.0000 0.0000 'International Tables Vol C Tables 4.2.6.8 and 6.1.1.4'
N N 0.0061 0.0033 'International Tables Vol C Tables 4.2.6.8 and 6.1.1.4'
P P 0.1023 0.0942 'International Tables Vol C Tables 4.2.6.8 and 6.1.1.4'
Cl Cl 0.1484 0.1585 'International Tables Vol C Tables 4.2.6.8 and 6.1.1.4'
Ni Ni 0.3393 1.1124 'International Tables Vol C Tables 4.2.6.8 and 6.1.1.4'

loop_
_geom_angle_atom_site_label_1
_geom_angle_atom_site_label_2
_geom_angle_atom_site_label_3
_geom_angle
C6 C1 C2 120.7(3)
C6 C1 P1 126.4(3)
C2 C1 P1 112.7(2)
N1 C2 C3 126.4(3)
N1 C2 C1 117.0(3)
C3 C2 C1 116.4(3)
C4 C3 C2 121.7(3)
C3 C4 C5 121.3(4)
C6 C5 C4 118.4(3)
C5 C6 C1 121.5(3)
C8 C7 C12 119.2(3)
C8 C7 P1 119.5(2)
C12 C7 P1 121.2(3)
C7 C8 C9 120.6(4)
C10 C9 C8 119.8(4)
C11 C10 C9 120.5(4)
C10 C11 C12 120.5(4)
C7 C12 C11 119.3(4)
C14 C13 C18 119.6(4)
C14 C13 P1 119.9(3)
C18 C13 P1 120.2(3)
C13 C14 C15 121.1(6)
C16 C15 C14 118.8(6)
C17 C16 C15 121.4(5)
C16 C17 C18 119.2(6)
C13 C18 C17 119.9(5)
C20 C19 C24 120.5(3)
C20 C19 P2 113.4(2)
C24 C19 P2 125.4(3)
C19 C20 C21 117.7(3)
C19 C20 N1 117.6(3)
C21 C20 N1 124.6(3)
C22 C21 C20 120.2(3)
C23 C22 C21 121.5(3)
C24 C23 C22 119.3(3)
C23 C24 C19 120.7(3)
C26 C25 C30 118.8(3)
C26 C25 P2 123.7(3)
C30 C25 P2 117.4(3)
C25 C26 C27 119.7(4)
C28 C27 C26 120.3(4)
C27 C28 C29 120.4(4)
C28 C29 C30 120.2(4)
C29 C30 C25 120.6(4)
C32 C31 C36 118.4(4)
C32 C31 P2 119.6(3)
C36 C31 P2 121.9(3)
C31 C32 C33 120.7(4)
C34 C33 C32 120.0(5)
C35 C34 C33 119.6(5)
C34 C35 C36 120.7(5)
C31 C36 C35 120.4(4)
C38 C37 C42 120.5(11)
C39 C38 C37 120.4(10)
C38 C39 C40 123.5(11)
C39 C40 C41 117.6(12)
C42 C41 C40 126.1(15)
C41 C42 C37 111.8(13)
C48 C43 C44 121.7(15)
C43 C44 C45 115.8(15)
C46 C45 C44 119.4(13)
C47 C46 C45 123.1(11)
C46 C47 C48 122.2(12)
C47 C48 C43 117.8(12)
C50 C49 C54 118.9(13)
C49 C50 C51 120.5(12)
C52 C51 C50 120.5(12)
C53 C52 C51 120.3(11)
C52 C53 C54 121.4(11)
C53 C54 C49 118.4(11)
C60 C55 C56 122.1(14)
C57 C56 C55 121.0(13)
C56 C57 C58 121.9(17)
C57 C58 C59 119(2)
C60 C59 C58 115(2)
C55 C60 C59 121.1(18)
C62 C61 C66 123.8(14)
C61 C62 C63 116.2(15)
C62 C63 C64 130.0(15)
C63 C64 C65 107.7(12)
C66 C65 C64 120.7(14)
C61 C66 C65 121.3(11)
C2 N1 C20 120.6(3)
C2 N1 Ni1 120.36(19)
C20 N1 Ni1 119.1(2)
N1 Ni1 Cl1 177.88(8)
N1 Ni1 P1 85.47(7)
Cl1 Ni1 P1 93.18(4)
N1 Ni1 P2 86.27(7)
Cl1 Ni1 P2 95.06(4)
P1 Ni1 P2 171.72(4)
C1 P1 C7 106.21(15)
C1 P1 C13 107.56(18)
C7 P1 C13 106.90(16)
C1 P1 Ni1 100.26(10)
C7 P1 Ni1 121.87(12)
C13 P1 Ni1 112.87(11)
C19 P2 C25 110.79(14)
C19 P2 C31 104.85(15)
C25 P2 C31 103.93(15)
C19 P2 Ni1 99.54(10)
C25 P2 Ni1 117.21(10)
C31 P2 Ni1 119.77(11)

loop_
_geom_bond_atom_site_label_1
_geom_bond_atom_site_label_2
_geom_bond_distance
C1 C6 1.391(4)
C1 C2 1.415(4)
C1 P1 1.789(4)
C2 N1 1.392(4)
C2 C3 1.396(4)
C3 C4 1.378(5)
C4 C5 1.381(5)
C5 C6 1.366(5)
C7 C8 1.381(5)
C7 C12 1.386(4)
C7 P1 1.805(3)
C8 C9 1.385(5)
C9 C10 1.366(6)
C10 C11 1.355(6)
C11 C12 1.399(5)
C13 C14 1.364(6)
C13 C18 1.377(6)
C13 P1 1.809(3)
C14 C15 1.391(6)
C15 C16 1.369(9)
C16 C17 1.364(8)
C17 C18 1.403(6)
C19 C20 1.397(4)
C19 C24 1.400(4)
C19 P2 1.795(3)
C20 C21 1.400(4)
C20 N1 1.403(4)
C21 C22 1.384(4)
C22 C23 1.368(5)
C23 C24 1.362(5)
C25 C26 1.374(4)
C25 C30 1.386(5)
C25 P2 1.806(3)
C26 C27 1.393(5)
C27 C28 1.355(6)
C28 C29 1.358(6)
C29 C30 1.370(5)
C31 C32 1.361(5)
C31 C36 1.368(5)
C31 P2 1.810(3)
C32 C33 1.386(7)
C33 C34 1.351(8)
C34 C35 1.349(8)
C35 C36 1.376(6)
C37 C38 1.373(15)
C37 C42 1.389(16)
C38 C39 1.209(11)
C39 C40 1.262(12)
C40 C41 1.351(15)
C41 C42 1.286(19)
C43 C48 1.347(14)
C43 C44 1.367(16)
C44 C45 1.390(15)
C45 C46 1.309(12)
C46 C47 1.262(11)
C47 C48 1.325(11)
C49 C50 1.308(13)
C49 C54 1.374(13)
C50 C51 1.315(12)
C51 C52 1.312(12)
C52 C53 1.293(12)
C53 C54 1.316(13)
C55 C60 1.283(15)
C55 C56 1.313(12)
C56 C57 1.289(13)
C57 C58 1.311(18)
C58 C59 1.45(2)
C59 C60 1.38(2)
C61 C62 1.240(12)
C61 C66 1.300(13)
C62 C63 1.317(16)
C63 C64 1.37(2)
C64 C65 1.443(19)
C65 C66 1.333(13)
Cl1 Ni1 2.1636(11)
N1 Ni1 1.895(3)
Ni1 P1 2.1737(9)
Ni1 P2 2.1879(8)
